data_4329781
loop_
_publ_author_name
'Li-Cheng Song'
'Zhao-Jun Xie'
'Miao-Miao Wang'
'Gao-Yu Zhao'
'Hai-Bin Song'

_publ_section_title
;
 Biomimetic Models for the Active Site of [Fe]Hydrogenase Featuring an
 Acylmethyl(hydroxymethyl)pyridine Ligand
;
_journal_name_full 'Inorganic Chemistry'
_journal_page_first 7466
_journal_page_last 7468
_journal_paper_doi 10.1021/ic301146u
_journal_volume 51
_journal_year 2012
_chemical_formula_sum 'C14 H16 Br Fe N O5'
_chemical_formula_weight 414.04
_chemical_name_systematic
; 
 ? 
;
_space_group_IT_number 2
_symmetry_cell_setting triclinic
_symmetry_space_group_name_Hall '-P 1'
_symmetry_space_group_name_H-M 'P -1'
_atom_sites_solution_hydrogens geom
_atom_sites_solution_primary direct
_atom_sites_solution_secondary difmap
_audit_creation_method SHELXL-97
_cell_angle_alpha 82.85(2)
_cell_angle_beta 77.77(2)
_cell_angle_gamma 67.41(2)
_cell_formula_units_Z 2
_cell_length_a 7.375(3)
_cell_length_b 8.286(3)
_cell_length_c 14.702(7)
_cell_measurement_reflns_used 3156
_cell_measurement_temperature 113(2)
_cell_measurement_theta_max 27.9
_cell_measurement_theta_min 2.7
_cell_volume 809.7(6)
_computing_cell_refinement 'Bruker XSCANS'
_computing_data_collection 'Bruker XSCANS'
_computing_data_reduction 'Bruker SHELXTL'
_computing_molecular_graphics 'Bruker SHELXTL'
_computing_publication_material 'Bruker SHELXTL'
_computing_structure_refinement 'SHELXL-97 (Sheldrick, 1997)'
_computing_structure_solution 'SHELXS-97 (Sheldrick, 1990)'
_diffrn_ambient_temperature 113(2)
_diffrn_detector_area_resol_mean 14.22
_diffrn_measured_fraction_theta_full 0.982
_diffrn_measured_fraction_theta_max 0.982
_diffrn_measurement_device_type 'Rigaku Saturn724 CCD'
_diffrn_measurement_method '\w and \f scans'
_diffrn_radiation_monochromator multilayer
_diffrn_radiation_source 'rotating anode'
_diffrn_radiation_type MoK\a
_diffrn_radiation_wavelength 0.71073
_diffrn_reflns_av_R_equivalents 0.0350
_diffrn_reflns_av_sigmaI/netI 0.0696
_diffrn_reflns_limit_h_max 9
_diffrn_reflns_limit_h_min -9
_diffrn_reflns_limit_k_max 10
_diffrn_reflns_limit_k_min -10
_diffrn_reflns_limit_l_max 17
_diffrn_reflns_limit_l_min -19
_diffrn_reflns_number 8309
_diffrn_reflns_theta_full 27.89
_diffrn_reflns_theta_max 27.89
_diffrn_reflns_theta_min 1.42
_diffrn_standards_decay_% 0
_diffrn_standards_interval_count 0
_diffrn_standards_interval_time 0
_diffrn_standards_number 0
_exptl_absorpt_coefficient_mu 3.419
_exptl_absorpt_correction_T_max 0.7261
_exptl_absorpt_correction_T_min 0.3417
_exptl_absorpt_correction_type multi-scan
_exptl_absorpt_process_details CrystalClear
_exptl_crystal_colour Colorless
_exptl_crystal_density_diffrn 1.698
_exptl_crystal_description Prism
_exptl_crystal_F_000 416
_exptl_crystal_size_max 0.40
_exptl_crystal_size_mid 0.12
_exptl_crystal_size_min 0.10
_refine_diff_density_max 0.610
_refine_diff_density_min -0.592
_refine_diff_density_rms 0.078
_refine_ls_extinction_method none
_refine_ls_goodness_of_fit_ref 1.046
_refine_ls_hydrogen_treatment mixed
_refine_ls_matrix_type full
_refine_ls_number_parameters 231
_refine_ls_number_reflns 3798
_refine_ls_number_restraints 81
_refine_ls_restrained_S_all 1.067
_refine_ls_R_factor_all 0.0445
_refine_ls_R_factor_gt 0.0313
_refine_ls_shift/su_max 0.001
_refine_ls_shift/su_mean 0.000
_refine_ls_structure_factor_coef Fsqd
_refine_ls_weighting_details 'calc w=1/[\s^2^(Fo^2^)+(0.0160P)^2^+0.0000P] where P=(Fo^2^+2Fc^2^)/3'
_refine_ls_weighting_scheme calc
_refine_ls_wR_factor_gt 0.0645
_refine_ls_wR_factor_ref 0.0666
_reflns_number_gt 2632
_reflns_number_total 3798
_reflns_threshold_expression >2sigma(I)
_cod_data_source_file ic301146u_si_003_1.cif
_cod_data_source_block shelx-2
_cod_original_cell_volume 809.8(6)
_cod_database_code 4329781

loop_
_symmetry_equiv_pos_as_xyz
'x, y, z'
'-x, -y, -z'

loop_
_atom_site_label
_atom_site_type_symbol
_atom_site_fract_x
_atom_site_fract_y
_atom_site_fract_z
_atom_site_U_iso_or_equiv
_atom_site_adp_type
_atom_site_occupancy
_atom_site_symmetry_multiplicity
_atom_site_calc_flag
_atom_site_refinement_flags
_atom_site_disorder_assembly
_atom_site_disorder_group
Fe1 Fe 0.14631(5) 0.23183(5) 0.22021(3) 0.01976(12) Uani 1 1 d D . .
O1 O 0.2454(3) 0.4941(3) 0.29293(14) 0.0334(5) Uani 1 1 d . . .
O3 O 0.4096(3) 0.0054(2) 0.21609(14) 0.0222(4) Uani 1 1 d D A .
O4 O -0.2027(3) 0.5422(3) 0.23053(15) 0.0398(6) Uani 1 1 d . . .
N1 N 0.0754(3) 0.0674(3) 0.16493(15) 0.0186(5) Uani 1 1 d . A .
C1 C 0.2094(4) 0.3899(4) 0.26404(19) 0.0227(7) Uani 1 1 d . A .
O2 O -0.0368(8) 0.1581(7) 0.4094(3) 0.0440(13) Uani 0.8496(13) 1 d PDU A 1
C2 C 0.0381(14) 0.1822(12) 0.3359(4) 0.0223(15) Uani 0.8496(13) 1 d PDU A 1
Br1 Br 0.28421(7) 0.31983(6) 0.06423(3) 0.02152(13) Uani 0.8496(13) 1 d PDU A 1
Br1' Br 0.0056(7) 0.1685(6) 0.3701(2) 0.0247(10) Uani 0.1504(13) 1 d PDU A 2
O2' O 0.292(2) 0.361(2) 0.0344(7) 0.017(4) Uani 0.1504(13) 1 d PDU A 2
C2' C 0.237(4) 0.311(3) 0.1060(10) 0.037(6) Uani 0.1504(13) 1 d PDU A 2
C3 C -0.1160(4) 0.3938(4) 0.2062(2) 0.0250(7) Uani 1 1 d . A .
C4 C -0.2252(4) 0.3130(4) 0.1580(2) 0.0327(8) Uani 1 1 d . . .
H4A H -0.3570 0.3269 0.1969 0.039 Uiso 1 1 calc R A .
H4B H -0.2481 0.3765 0.0973 0.039 Uiso 1 1 calc R . .
C5 C -0.1087(4) 0.1237(4) 0.14250(19) 0.0218(7) Uani 1 1 d . A .
C6 C -0.1699(4) 0.0089(4) 0.10697(19) 0.0267(7) Uani 1 1 d . . .
H6 H -0.2995 0.0471 0.0919 0.032 Uiso 1 1 calc R A .
C7 C -0.0397(5) -0.1606(4) 0.0941(2) 0.0300(8) Uani 1 1 d . A .
H7 H -0.0810 -0.2413 0.0717 0.036 Uiso 1 1 calc R . .
C8 C 0.1510(4) -0.2153(4) 0.1136(2) 0.0270(7) Uani 1 1 d . . .
H8 H 0.2428 -0.3313 0.1023 0.032 Uiso 1 1 calc R A .
C9 C 0.2055(4) -0.0974(3) 0.14990(19) 0.0212(6) Uani 1 1 d . A .
C10 C 0.4083(4) -0.1384(4) 0.1709(2) 0.0315(8) Uani 1 1 d . . .
H10A H 0.4452 -0.2458 0.2120 0.038 Uiso 1 1 calc R A .
H10B H 0.5077 -0.1596 0.1124 0.038 Uiso 1 1 calc R . .
O5 O 0.5432(3) 0.8931(3) 0.37112(14) 0.0354(5) Uani 1 1 d . . .
C12 C 0.4642(5) 0.7788(6) 0.4320(3) 0.0637(12) Uani 1 1 d . . .
H12A H 0.4569 0.6880 0.3966 0.076 Uiso 1 1 calc R . .
H12B H 0.3288 0.8450 0.4656 0.076 Uiso 1 1 calc R . .
C13 C 0.6074(7) 0.6969(6) 0.4993(3) 0.0849(15) Uani 1 1 d . . .
H13A H 0.5703 0.7701 0.5536 0.102 Uiso 1 1 calc R . .
H13B H 0.6098 0.5785 0.5216 0.102 Uiso 1 1 calc R . .
C14 C 0.7940(6) 0.6889(6) 0.4461(3) 0.0858(16) Uani 1 1 d . . .
H14A H 0.8634 0.5756 0.4159 0.103 Uiso 1 1 calc R . .
H14B H 0.8794 0.7008 0.4866 0.103 Uiso 1 1 calc R . .
C15 C 0.7529(5) 0.8372(5) 0.3739(3) 0.0483(10) Uani 1 1 d . . .
H15A H 0.7838 0.9341 0.3915 0.058 Uiso 1 1 calc R . .
H15B H 0.8346 0.7976 0.3124 0.058 Uiso 1 1 calc R . .
H3 H 0.456(4) -0.018(4) 0.2659(13) 0.057(12) Uiso 1 1 d D . .

loop_
_atom_site_aniso_label
_atom_site_aniso_U_11
_atom_site_aniso_U_22
_atom_site_aniso_U_33
_atom_site_aniso_U_23
_atom_site_aniso_U_13
_atom_site_aniso_U_12
Fe1 0.0168(2) 0.0177(2) 0.0226(3) -0.00528(18) -0.00312(18) -0.00289(19)
O1 0.0409(14) 0.0307(13) 0.0347(14) -0.0051(10) -0.0112(11) -0.0164(11)
O3 0.0194(11) 0.0212(11) 0.0233(12) -0.0022(9) -0.0083(9) -0.0020(9)
O4 0.0314(13) 0.0261(13) 0.0549(16) -0.0128(11) -0.0144(11) 0.0039(11)
N1 0.0170(13) 0.0192(12) 0.0189(13) -0.0018(10) -0.0023(10) -0.0060(11)
C1 0.0201(16) 0.0229(16) 0.0200(16) 0.0011(13) -0.0038(13) -0.0028(14)
O2 0.049(3) 0.050(2) 0.033(3) -0.003(2) 0.009(2) -0.0273(19)
C2 0.016(3) 0.022(2) 0.028(4) -0.003(3) 0.002(3) -0.008(2)
Br1 0.0260(3) 0.0179(2) 0.0204(3) -0.0015(2) -0.0040(2) -0.00785(19)
Br1' 0.020(3) 0.0301(17) 0.021(3) -0.001(3) 0.004(2) -0.0103(16)
O2' 0.017(5) 0.016(5) 0.017(5) -0.0015(11) -0.0029(13) -0.0061(19)
C2' 0.044(9) 0.027(8) 0.032(9) -0.002(7) 0.000(7) -0.008(7)
C3 0.0194(16) 0.0230(16) 0.0266(18) -0.0057(13) -0.0018(13) -0.0009(14)
C4 0.0193(17) 0.0310(18) 0.045(2) -0.0095(16) -0.0093(15) -0.0023(15)
C5 0.0162(16) 0.0274(17) 0.0222(16) 0.0008(13) -0.0024(12) -0.0095(14)
C6 0.0207(17) 0.0385(19) 0.0257(17) 0.0004(14) -0.0036(13) -0.0170(15)
C7 0.046(2) 0.0317(18) 0.0231(17) 0.0009(14) -0.0074(15) -0.0265(17)
C8 0.0360(19) 0.0164(15) 0.0285(18) -0.0020(13) -0.0068(15) -0.0086(15)
C9 0.0233(17) 0.0182(15) 0.0213(16) 0.0002(12) -0.0047(13) -0.0068(13)
C10 0.0272(18) 0.0223(16) 0.040(2) -0.0115(14) -0.0118(15) 0.0026(14)
O5 0.0393(14) 0.0320(13) 0.0263(13) 0.0054(10) -0.0110(10) -0.0033(11)
C12 0.055(3) 0.095(3) 0.044(3) 0.031(2) -0.013(2) -0.039(3)
C13 0.106(4) 0.093(4) 0.060(3) 0.039(3) -0.047(3) -0.038(3)
C14 0.059(3) 0.117(4) 0.051(3) 0.018(3) -0.027(2) 0.003(3)
C15 0.045(2) 0.062(3) 0.048(3) 0.001(2) -0.0172(19) -0.027(2)

loop_
_atom_type_symbol
_atom_type_description
_atom_type_scat_dispersion_real
_atom_type_scat_dispersion_imag
_atom_type_scat_source
C C 0.0033 0.0016 'International Tables Vol C Tables 4.2.6.8 and 6.1.1.4'
H H 0.0000 0.0000 'International Tables Vol C Tables 4.2.6.8 and 6.1.1.4'
N N 0.0061 0.0033 'International Tables Vol C Tables 4.2.6.8 and 6.1.1.4'
O O 0.0106 0.0060 'International Tables Vol C Tables 4.2.6.8 and 6.1.1.4'
Br Br -0.2901 2.4595 'International Tables Vol C Tables 4.2.6.8 and 6.1.1.4'
Fe Fe 0.3463 0.8444 'International Tables Vol C Tables 4.2.6.8 and 6.1.1.4'

loop_
_geom_angle_atom_site_label_1
_geom_angle_atom_site_label_2
_geom_angle_atom_site_label_3
_geom_angle
C1 Fe1 C2 89.7(3)
C1 Fe1 C2' 85.6(9)
C2 Fe1 C2' 172.7(9)
C1 Fe1 C3 93.67(13)
C2 Fe1 C3 87.2(3)
C2' Fe1 C3 87.5(9)
C1 Fe1 N1 176.43(11)
C2 Fe1 N1 93.3(3)
C2' Fe1 N1 91.2(9)
C3 Fe1 N1 84.68(11)
C1 Fe1 O3 103.12(11)
C2 Fe1 O3 94.5(3)
C2' Fe1 O3 92.0(9)
C3 Fe1 O3 163.13(10)
N1 Fe1 O3 78.47(9)
C1 Fe1 Br1' 89.63(15)
C2 Fe1 Br1' 0.2(4)
C2' Fe1 Br1' 172.5(8)
C3 Fe1 Br1' 87.05(15)
N1 Fe1 Br1' 93.43(14)
O3 Fe1 Br1' 94.66(13)
C1 Fe1 Br1 87.50(9)
C2 Fe1 Br1 176.3(3)
C2' Fe1 Br1 3.7(8)
C3 Fe1 Br1 90.51(9)
N1 Fe1 Br1 89.36(7)
O3 Fe1 Br1 88.56(6)
Br1' Fe1 Br1 176.10(12)
C10 O3 Fe1 114.59(16)
C10 O3 H3 117(2)
Fe1 O3 H3 114(2)
C9 N1 C5 121.2(2)
C9 N1 Fe1 120.87(18)
C5 N1 Fe1 117.96(18)
O1 C1 Fe1 178.4(3)
O2 C2 Fe1 176.9(10)
O2' C2' Fe1 180(3)
O4 C3 C4 118.3(3)
O4 C3 Fe1 129.7(2)
C4 C3 Fe1 112.06(19)
C5 C4 C3 111.7(2)
C5 C4 H4A 109.3
C3 C4 H4A 109.3
C5 C4 H4B 109.3
C3 C4 H4B 109.3
H4A C4 H4B 107.9
N1 C5 C6 120.2(3)
N1 C5 C4 113.2(2)
C6 C5 C4 126.6(3)
C7 C6 C5 118.8(3)
C7 C6 H6 120.6
C5 C6 H6 120.6
C6 C7 C8 120.7(3)
C6 C7 H7 119.6
C8 C7 H7 119.6
C7 C8 C9 118.7(3)
C7 C8 H8 120.6
C9 C8 H8 120.6
N1 C9 C8 120.4(3)
N1 C9 C10 115.7(2)
C8 C9 C10 123.9(3)
O3 C10 C9 109.8(2)
O3 C10 H10A 109.7
C9 C10 H10A 109.7
O3 C10 H10B 109.7
C9 C10 H10B 109.7
H10A C10 H10B 108.2
C12 O5 C15 108.5(2)
O5 C12 C13 105.2(3)
O5 C12 H12A 110.7
C13 C12 H12A 110.7
O5 C12 H12B 110.7
C13 C12 H12B 110.7
H12A C12 H12B 108.8
C14 C13 C12 103.9(4)
C14 C13 H13A 111.0
C12 C13 H13A 111.0
C14 C13 H13B 111.0
C12 C13 H13B 111.0
H13A C13 H13B 109.0
C13 C14 C15 106.9(3)
C13 C14 H14A 110.3
C15 C14 H14A 110.3
C13 C14 H14B 110.3
C15 C14 H14B 110.3
H14A C14 H14B 108.6
O5 C15 C14 105.6(3)
O5 C15 H15A 110.6
C14 C15 H15A 110.6
O5 C15 H15B 110.6
C14 C15 H15B 110.6
H15A C15 H15B 108.8

loop_
_geom_bond_atom_site_label_1
_geom_bond_atom_site_label_2
_geom_bond_distance
Fe1 C1 1.776(3)
Fe1 C2 1.789(4)
Fe1 C2' 1.813(8)
Fe1 C3 1.921(3)
Fe1 N1 1.948(2)
Fe1 O3 2.116(2)
Fe1 Br1' 2.317(3)
Fe1 Br1 2.4474(11)
O1 C1 1.145(3)
O3 C10 1.438(3)
O3 H3 0.845(10)
O4 C3 1.207(3)
N1 C9 1.346(3)
N1 C5 1.355(3)
O2 C2 1.136(5)
O2' C2' 1.135(8)
C3 C4 1.541(4)
C4 C5 1.490(4)
C4 H4A 0.9900
C4 H4B 0.9900
C5 C6 1.391(3)
C6 C7 1.373(4)
C6 H6 0.9500
C7 C8 1.383(4)
C7 H7 0.9500
C8 C9 1.387(3)
C8 H8 0.9500
C9 C10 1.493(4)
C10 H10A 0.9900
C10 H10B 0.9900
O5 C12 1.425(3)
O5 C15 1.442(3)
C12 C13 1.510(5)
C12 H12A 0.9900
C12 H12B 0.9900
C13 C14 1.413(5)
C13 H13A 0.9900
C13 H13B 0.9900
C14 C15 1.502(5)
C14 H14A 0.9900
C14 H14B 0.9900
C15 H15A 0.9900
C15 H15B 0.9900

loop_
_geom_hbond_atom_site_label_D
_geom_hbond_atom_site_label_H
_geom_hbond_atom_site_label_A
_geom_hbond_distance_DH
_geom_hbond_distance_HA
_geom_hbond_distance_DA
_geom_hbond_angle_DHA
_geom_hbond_site_symmetry_A
O3 H3 O5 0.845(10) 1.766(12) 2.598(3) 168(3) 1_545

loop_
_geom_torsion_atom_site_label_1
_geom_torsion_atom_site_label_2
_geom_torsion_atom_site_label_3
_geom_torsion_atom_site_label_4
_geom_torsion
C1 Fe1 O3 C10 -172.1(2)
C2 Fe1 O3 C10 97.2(4)
C2' Fe1 O3 C10 -86.1(9)
C3 Fe1 O3 C10 2.0(4)
N1 Fe1 O3 C10 4.68(19)
Br1' Fe1 O3 C10 97.2(2)
Br1 Fe1 O3 C10 -84.96(18)
C1 Fe1 N1 C9 116.8(17)
C2 Fe1 N1 C9 -93.8(4)
C2' Fe1 N1 C9 92.0(9)
C3 Fe1 N1 C9 179.4(2)
O3 Fe1 N1 C9 0.1(2)
Br1' Fe1 N1 C9 -93.9(2)
Br1 Fe1 N1 C9 88.8(2)
C1 Fe1 N1 C5 -63.4(17)
C2 Fe1 N1 C5 86.0(4)
C2' Fe1 N1 C5 -88.3(9)
C3 Fe1 N1 C5 -0.9(2)
O3 Fe1 N1 C5 179.9(2)
Br1' Fe1 N1 C5 85.8(2)
Br1 Fe1 N1 C5 -91.45(19)
C2 Fe1 C1 O1 -65(9)
C2' Fe1 C1 O1 109(9)
C3 Fe1 C1 O1 22(9)
N1 Fe1 C1 O1 84(9)
O3 Fe1 C1 O1 -160(9)
Br1' Fe1 C1 O1 -65(9)
Br1 Fe1 C1 O1 112(9)
C1 Fe1 C2 O2 66(21)
C2' Fe1 C2 O2 15(24)
C3 Fe1 C2 O2 -28(21)
N1 Fe1 C2 O2 -113(21)
O3 Fe1 C2 O2 169(21)
Br1' Fe1 C2 O2 8(100)
Br1 Fe1 C2 O2 24(26)
C1 Fe1 C2' O2' -104(100)
C2 Fe1 C2' O2' -53(100)
C3 Fe1 C2' O2' -10(100)
N1 Fe1 C2' O2' 75(100)
O3 Fe1 C2' O2' 153(100)
Br1' Fe1 C2' O2' -53(100)
Br1 Fe1 C2' O2' 135(100)
C1 Fe1 C3 O4 -7.2(3)
C2 Fe1 C3 O4 82.4(4)
C2' Fe1 C3 O4 -92.6(9)
N1 Fe1 C3 O4 176.0(3)
O3 Fe1 C3 O4 178.6(2)
Br1' Fe1 C3 O4 82.3(3)
Br1 Fe1 C3 O4 -94.7(3)
C1 Fe1 C3 C4 174.1(2)
C2 Fe1 C3 C4 -96.4(4)
C2' Fe1 C3 C4 88.7(9)
N1 Fe1 C3 C4 -2.8(2)
O3 Fe1 C3 C4 -0.2(5)
Br1' Fe1 C3 C4 -96.5(2)
Br1 Fe1 C3 C4 86.5(2)
O4 C3 C4 C5 -173.2(3)
Fe1 C3 C4 C5 5.7(3)
C9 N1 C5 C6 2.8(4)
Fe1 N1 C5 C6 -176.94(19)
C9 N1 C5 C4 -175.8(2)
Fe1 N1 C5 C4 4.4(3)
C3 C4 C5 N1 -6.4(4)
C3 C4 C5 C6 175.0(3)
N1 C5 C6 C7 -0.8(4)
C4 C5 C6 C7 177.6(3)
C5 C6 C7 C8 -1.8(4)
C6 C7 C8 C9 2.6(4)
C5 N1 C9 C8 -2.0(4)
Fe1 N1 C9 C8 177.7(2)
C5 N1 C9 C10 175.5(2)
Fe1 N1 C9 C10 -4.8(3)
C7 C8 C9 N1 -0.7(4)
C7 C8 C9 C10 -178.0(3)
Fe1 O3 C10 C9 -8.0(3)
N1 C9 C10 O3 8.2(4)
C8 C9 C10 O3 -174.4(3)
C15 O5 C12 C13 21.6(4)
O5 C12 C13 C14 -31.4(5)
C12 C13 C14 C15 28.8(5)
C12 O5 C15 C14 -4.1(4)
C13 C14 C15 O5 -16.3(5)
